data_7045412
loop_
_publ_author_name
'Mahapatra, Prithwish'
'Giri, Sanjib'
'Drew, Michael G. B.'
'Ghosh, Ashutosh'

_publ_section_title
;
 Control of nuclearity in heterometallic Cu<sup>II</sup>-Mn<sup>II</sup>
 complexes derived from asymmetric Schiff bases: structures and magnetic
 properties.
;
_journal_issue 10
_journal_name_full 'Dalton transactions (Cambridge, England : 2003)'
_journal_page_first 3568
_journal_page_last 3579
_journal_paper_doi 10.1039/c7dt04766e
_journal_volume 47
_journal_year 2018
_chemical_formula_sum 'C18 H18.7 Cl2 Cu Mn N2 O3.35'
_chemical_formula_weight 506.03
_space_group_crystal_system monoclinic
_space_group_IT_number 14
_space_group_name_Hall '-P 2ybc'
_space_group_name_H-M_alt 'P 1 21/c 1'
_symmetry_space_group_name_Hall '-P 2ybc'
_symmetry_space_group_name_H-M 'P 1 21/c 1'
_atom_sites_solution_hydrogens mixed
_audit_creation_method SHELXL-2016/6
_audit_update_record
;
2018-01-23 deposited with the CCDC.
2018-01-26 downloaded from the CCDC.
;
_cell_angle_alpha 90.00
_cell_angle_beta 94.972(5)
_cell_angle_gamma 90.00
_cell_formula_units_Z 4
_cell_length_a 8.481(5)
_cell_length_b 11.101(5)
_cell_length_c 20.649(5)
_cell_measurement_reflns_used 8680
_cell_measurement_temperature 293(2)
_cell_measurement_theta_max 24.770
_cell_measurement_theta_min 1.980
_cell_volume 1936.7(15)
_computing_cell_refinement 'Bruker SMART'
_computing_data_collection 'Bruker SMART'
_computing_data_reduction 'Bruker SAINT'
_computing_molecular_graphics PLATON(Spek,2004)
_computing_publication_material 'SHELXL-2016/6, PLATON, WINGX (Ferrugia, 2012)'
_computing_structure_refinement 'SHELXL-2016/6 (Sheldrick, 2016)'
_computing_structure_solution 'SHELXS-97 (Sheldrick, 2008)'
_diffrn_ambient_temperature 293(2)
_diffrn_measured_fraction_theta_full 0.963
_diffrn_measured_fraction_theta_max 0.963
_diffrn_measurement_device_type 'CCD area detector'
_diffrn_measurement_method 'phi and omega scans'
_diffrn_radiation_monochromator graphite
_diffrn_radiation_source 'fine-focus sealed tube'
_diffrn_radiation_type MoK\a
_diffrn_radiation_wavelength 0.71073
_diffrn_reflns_av_R_equivalents 0.0920
_diffrn_reflns_av_unetI/netI 0.1202
_diffrn_reflns_Laue_measured_fraction_full 0.963
_diffrn_reflns_Laue_measured_fraction_max 0.963
_diffrn_reflns_limit_h_max 8
_diffrn_reflns_limit_h_min -9
_diffrn_reflns_limit_k_max 13
_diffrn_reflns_limit_k_min -12
_diffrn_reflns_limit_l_max 24
_diffrn_reflns_limit_l_min -24
_diffrn_reflns_number 8680
_diffrn_reflns_point_group_measured_fraction_full 0.963
_diffrn_reflns_point_group_measured_fraction_max 0.963
_diffrn_reflns_theta_full 24.770
_diffrn_reflns_theta_max 24.770
_diffrn_reflns_theta_min 1.980
_exptl_absorpt_coefficient_mu 2.050
_exptl_absorpt_correction_T_max 0.960
_exptl_absorpt_correction_T_min 0.906
_exptl_absorpt_correction_type empirical
_exptl_absorpt_process_details SADABS
_exptl_crystal_colour Green
_exptl_crystal_density_diffrn 1.745
_exptl_crystal_density_method 'not measured'
_exptl_crystal_description Prismatic
_exptl_crystal_F_000 1022
_exptl_crystal_size_max 0.05
_exptl_crystal_size_mid 0.04
_exptl_crystal_size_min 0.02
_refine_diff_density_max 0.328
_refine_diff_density_min -0.455
_refine_diff_density_rms 0.086
_refine_ls_extinction_method none
_refine_ls_goodness_of_fit_ref 0.843
_refine_ls_hydrogen_treatment constr
_refine_ls_matrix_type full
_refine_ls_number_parameters 254
_refine_ls_number_reflns 3190
_refine_ls_number_restraints 0
_refine_ls_restrained_S_all 0.843
_refine_ls_R_factor_all 0.1453
_refine_ls_R_factor_gt 0.0539
_refine_ls_shift/su_max 0.000
_refine_ls_shift/su_mean 0.000
_refine_ls_structure_factor_coef Fsqd
_refine_ls_weighting_details 'w=1/[\s^2^(Fo^2^)+(0.0528P)^2^] where P=(Fo^2^+2Fc^2^)/3'
_refine_ls_weighting_scheme calc
_refine_ls_wR_factor_gt 0.1067
_refine_ls_wR_factor_ref 0.1345
_reflns_Friedel_coverage 0.000
_reflns_number_gt 1431
_reflns_number_total 3190
_reflns_threshold_expression 'I > 2\s(I)'
_cod_data_source_file c7dt04766e2.cif
_cod_data_source_block 3
_cod_depositor_comments
;
The following automatic conversions were performed:

'_exptl_absorpt_correction_type' value 'EMPIRICAL' changed to
'empirical' according to
/home/data/users/saulius/crontab/automatic-downloads/rss-feeds/RSC/lib/dictionaries/cif_core.dic
dictionary named 'cif_core.dic' version 2.4.2 from 2011-04-26.

Automatic conversion script
Id: cif_fix_values 4973 2017-02-22 13:04:09Z antanas 

 Adding full bibliography for 7045410--7045413.cif.
;
_cod_original_formula_sum 'C18 H18.70 Cl2 Cu Mn N2 O3.35'
_cod_database_code 7045412
_shelx_shelxl_version_number 2016/6
_shelx_space_group_comment
;
The symmetry employed for this shelxl refinement is uniquely defined
by the following loop, which should always be used as a source of
symmetry information in preference to the above space-group names.
They are only intended as comments.
;

loop_
_space_group_symop_operation_xyz
'x, y, z'
'-x, y+1/2, -z+1/2'
'-x, -y, -z'
'x, -y-1/2, z-1/2'

loop_
_atom_site_label
_atom_site_type_symbol
_atom_site_fract_x
_atom_site_fract_y
_atom_site_fract_z
_atom_site_U_iso_or_equiv
_atom_site_adp_type
_atom_site_occupancy
_atom_site_site_symmetry_order
_atom_site_calc_flag
_atom_site_refinement_flags_posn
_atom_site_refinement_flags_adp
_atom_site_refinement_flags_occupancy
Mn1 Mn 0.71811(13) 0.23942(9) 0.37588(5) 0.0571(4) Uani 1 1 d . . .
Cu1 Cu 0.80932(10) 0.23392(7) 0.53116(4) 0.0553(3) Uani 1 1 d . . .
Cl1 Cl 0.8362(3) 0.39382(19) 0.32038(10) 0.0868(7) Uani 1 1 d . . .
Cl2 Cl 0.6582(2) 0.05937(17) 0.32120(9) 0.0726(6) Uani 1 1 d . . .
N1 N 1.0042(8) 0.1936(5) 0.5837(3) 0.0633(18) Uani 1 1 d . . .
N2 N 0.6849(9) 0.2880(6) 0.6010(3) 0.072(2) Uani 1 1 d . . .
O1 O 0.8976(6) 0.1942(4) 0.4510(2) 0.0546(13) Uani 1 1 d . . .
O2 O 0.6379(6) 0.2699(4) 0.4677(2) 0.0575(13) Uani 1 1 d . . .
O3 O 0.4646(6) 0.3099(5) 0.3625(3) 0.0755(16) Uani 1 1 d . . .
C1 C 1.0311(9) 0.1403(6) 0.4412(4) 0.0529(19) Uani 1 1 d . . .
C2 C 1.0715(9) 0.1154(6) 0.3784(4) 0.063(2) Uani 1 1 d . . .
H2 H 1.002754 0.137033 0.342766 0.075 Uiso 1 1 calc R U .
C3 C 1.2104(11) 0.0598(7) 0.3690(4) 0.072(2) Uani 1 1 d . . .
H3 H 1.235804 0.044188 0.326858 0.087 Uiso 1 1 calc R U .
C4 C 1.3143(10) 0.0263(7) 0.4209(5) 0.082(3) Uani 1 1 d . . .
H4 H 1.408137 -0.012795 0.413548 0.098 Uiso 1 1 calc R U .
C5 C 1.2805(10) 0.0498(7) 0.4820(5) 0.082(3) Uani 1 1 d . . .
H5 H 1.350628 0.025757 0.516708 0.099 Uiso 1 1 calc R U .
C6 C 1.1410(9) 0.1099(6) 0.4940(4) 0.0539(19) Uani 1 1 d . . .
C7 C 1.1205(10) 0.1395(7) 0.5599(4) 0.068(2) Uani 1 1 d . . .
H7 H 1.202899 0.116570 0.590002 0.081 Uiso 1 1 calc R U .
C8 C 1.0283(11) 0.2139(8) 0.6534(4) 0.090(3) Uani 1 1 d . . .
H8A H 1.138076 0.235574 0.664560 0.108 Uiso 1 1 calc R U .
H8B H 1.008050 0.139361 0.675768 0.108 Uiso 1 1 calc R U .
C9 C 0.9246(13) 0.3105(8) 0.6770(4) 0.105(4) Uani 1 1 d . . .
H9A H 0.955907 0.326464 0.722480 0.126 Uiso 1 1 calc R U .
H9B H 0.940018 0.384000 0.652874 0.126 Uiso 1 1 calc R U .
C10 C 0.7537(12) 0.2774(8) 0.6695(4) 0.107(3) Uani 1 1 d . . .
H10A H 0.741577 0.195141 0.684171 0.129 Uiso 1 1 calc R U .
H10B H 0.695855 0.329482 0.696783 0.129 Uiso 1 1 calc R U .
C12 C 0.5464(12) 0.3362(7) 0.5917(5) 0.075(3) Uani 1 1 d . . .
H12 H 0.503859 0.362501 0.629218 0.089 Uiso 1 1 calc R U .
C13 C 0.4485(11) 0.3554(7) 0.5334(5) 0.070(2) Uani 1 1 d . . .
C14 C 0.3001(13) 0.4101(8) 0.5362(6) 0.095(4) Uani 1 1 d . . .
H14 H 0.265896 0.434744 0.575727 0.114 Uiso 1 1 calc R U .
C15 C 0.2101(12) 0.4259(9) 0.4811(7) 0.106(4) Uani 1 1 d . . .
H15 H 0.110754 0.460474 0.483162 0.127 Uiso 1 1 calc R U .
C16 C 0.2549(10) 0.3942(7) 0.4213(5) 0.081(3) Uani 1 1 d . . .
H16 H 0.187636 0.406424 0.383903 0.097 Uiso 1 1 calc R U .
C17 C 0.4015(10) 0.3439(6) 0.4181(5) 0.065(2) Uani 1 1 d . . .
C18 C 0.4999(10) 0.3222(6) 0.4738(4) 0.060(2) Uani 1 1 d . . .
C19 C 0.3758(10) 0.3343(8) 0.3011(4) 0.111(3) Uani 1 1 d . . .
H19A H 0.273778 0.296683 0.300408 0.166 Uiso 1 1 calc R U .
H19B H 0.431857 0.302677 0.266416 0.166 Uiso 1 1 calc R U .
H19C H 0.362841 0.419702 0.295714 0.166 Uiso 1 1 calc R U .
O1W O 0.6415(17) 0.6052(13) 0.2814(7) 0.093(5) Uani 0.35 1 d . . P
H1WA H 0.556402 0.590093 0.257114 0.140 Uiso 0.35 1 d R U P
H1WB H 0.680008 0.536080 0.294002 0.140 Uiso 0.35 1 d R U P

loop_
_atom_site_aniso_label
_atom_site_aniso_U_11
_atom_site_aniso_U_22
_atom_site_aniso_U_33
_atom_site_aniso_U_23
_atom_site_aniso_U_13
_atom_site_aniso_U_12
Mn1 0.0627(8) 0.0658(8) 0.0425(7) 0.0010(6) 0.0038(6) 0.0041(6)
Cu1 0.0669(7) 0.0579(6) 0.0413(5) -0.0015(4) 0.0068(5) -0.0036(5)
Cl1 0.1063(19) 0.0850(15) 0.0688(14) 0.0103(12) 0.0067(13) -0.0214(13)
Cl2 0.0849(16) 0.0719(13) 0.0603(13) -0.0068(11) 0.0018(11) -0.0038(12)
N1 0.079(5) 0.061(4) 0.047(4) 0.003(3) -0.014(4) -0.012(4)
N2 0.105(6) 0.059(4) 0.053(4) -0.003(3) 0.019(4) 0.001(4)
O1 0.052(3) 0.073(3) 0.039(3) 0.003(2) 0.006(2) 0.010(3)
O2 0.058(3) 0.064(3) 0.051(3) -0.004(2) 0.006(3) 0.016(3)
O3 0.068(4) 0.081(4) 0.076(4) 0.006(3) 0.000(3) 0.010(3)
C1 0.056(6) 0.044(4) 0.059(5) 0.013(4) 0.005(5) -0.004(4)
C2 0.063(6) 0.067(5) 0.061(5) 0.000(4) 0.021(4) 0.001(5)
C3 0.076(7) 0.065(5) 0.079(6) -0.002(5) 0.029(5) -0.004(5)
C4 0.053(6) 0.064(6) 0.128(9) 0.011(6) 0.010(7) -0.001(5)
C5 0.064(7) 0.082(6) 0.099(8) 0.012(6) -0.003(6) 0.002(5)
C6 0.048(5) 0.048(4) 0.066(6) 0.007(4) 0.007(5) -0.005(4)
C7 0.076(7) 0.058(5) 0.064(6) 0.027(4) -0.021(5) -0.012(5)
C8 0.127(8) 0.093(7) 0.046(5) -0.009(5) -0.016(5) -0.015(6)
C9 0.179(11) 0.090(7) 0.043(5) -0.009(5) -0.015(7) -0.038(8)
C10 0.193(12) 0.099(7) 0.032(5) -0.017(5) 0.017(6) -0.005(8)
C12 0.106(8) 0.049(5) 0.076(7) -0.019(5) 0.046(6) -0.009(5)
C13 0.067(7) 0.058(5) 0.091(7) -0.009(5) 0.034(6) -0.011(5)
C14 0.095(10) 0.070(6) 0.128(10) -0.028(7) 0.059(7) -0.023(7)
C15 0.069(9) 0.069(7) 0.187(14) -0.024(9) 0.060(9) -0.004(6)
C16 0.044(6) 0.059(6) 0.138(9) 0.017(6) 0.000(6) 0.003(5)
C17 0.050(6) 0.050(5) 0.095(7) 0.009(5) 0.005(6) 0.010(4)
C18 0.055(6) 0.041(4) 0.086(7) 0.010(4) 0.020(5) -0.005(4)
C19 0.091(7) 0.131(9) 0.102(8) 0.033(7) -0.031(6) 0.032(6)
O1W 0.097(13) 0.094(12) 0.084(12) -0.008(10) -0.022(9) 0.031(10)

loop_
_atom_type_symbol
_atom_type_description
_atom_type_scat_dispersion_real
_atom_type_scat_dispersion_imag
_atom_type_scat_source
C C 0.0033 0.0016 'International Tables Vol C Tables 4.2.6.8 and 6.1.1.4'
H H 0.0000 0.0000 'International Tables Vol C Tables 4.2.6.8 and 6.1.1.4'
N N 0.0061 0.0033 'International Tables Vol C Tables 4.2.6.8 and 6.1.1.4'
O O 0.0106 0.0060 'International Tables Vol C Tables 4.2.6.8 and 6.1.1.4'
Cl Cl 0.1484 0.1585 'International Tables Vol C Tables 4.2.6.8 and 6.1.1.4'
Mn Mn 0.3368 0.7283 'International Tables Vol C Tables 4.2.6.8 and 6.1.1.4'
Cu Cu 0.3201 1.2651 'International Tables Vol C Tables 4.2.6.8 and 6.1.1.4'

loop_
_geom_angle_atom_site_label_1
_geom_angle_atom_site_label_2
_geom_angle_atom_site_label_3
_geom_angle
O2 Mn1 O1 69.38(18)
O2 Mn1 O3 71.2(2)
O1 Mn1 O3 140.6(2)
O2 Mn1 Cl2 120.17(14)
O1 Mn1 Cl2 105.17(14)
O3 Mn1 Cl2 94.14(15)
O2 Mn1 Cl1 120.79(14)
O1 Mn1 Cl1 102.71(14)
O3 Mn1 Cl1 97.39(15)
Cl2 Mn1 Cl1 118.47(9)
O2 Cu1 O1 77.8(2)
O2 Cu1 N1 170.6(3)
O1 Cu1 N1 93.0(3)
O2 Cu1 N2 90.8(3)
O1 Cu1 N2 168.4(3)
N1 Cu1 N2 98.4(3)
C7 N1 C8 113.8(7)
C7 N1 Cu1 122.3(6)
C8 N1 Cu1 123.7(6)
C12 N2 C10 116.9(7)
C12 N2 Cu1 124.1(6)
C10 N2 Cu1 119.0(6)
C1 O1 Cu1 129.9(4)
C1 O1 Mn1 124.4(4)
Cu1 O1 Mn1 105.3(2)
C18 O2 Cu1 130.7(5)
C18 O2 Mn1 121.1(5)
Cu1 O2 Mn1 107.4(2)
C17 O3 C19 118.4(7)
C17 O3 Mn1 115.4(5)
C19 O3 Mn1 125.8(5)
O1 C1 C2 121.2(7)
O1 C1 C6 120.7(7)
C2 C1 C6 118.1(7)
C3 C2 C1 120.5(8)
C3 C2 H2 119.7
C1 C2 H2 119.7
C2 C3 C4 121.0(8)
C2 C3 H3 119.5
C4 C3 H3 119.5
C5 C4 C3 120.3(9)
C5 C4 H4 119.9
C3 C4 H4 119.9
C4 C5 C6 120.7(9)
C4 C5 H5 119.6
C6 C5 H5 119.6
C5 C6 C1 119.3(8)
C5 C6 C7 117.0(8)
C1 C6 C7 123.7(7)
N1 C7 C6 129.3(8)
N1 C7 H7 115.4
C6 C7 H7 115.4
N1 C8 C9 113.4(7)
N1 C8 H8A 108.9
C9 C8 H8A 108.9
N1 C8 H8B 108.9
C9 C8 H8B 108.9
H8A C8 H8B 107.7
C10 C9 C8 112.5(8)
C10 C9 H9A 109.1
C8 C9 H9A 109.1
C10 C9 H9B 109.1
C8 C9 H9B 109.1
H9A C9 H9B 107.8
N2 C10 C9 112.2(7)
N2 C10 H10A 109.2
C9 C10 H10A 109.2
N2 C10 H10B 109.2
C9 C10 H10B 109.2
H10A C10 H10B 107.9
N2 C12 C13 130.4(8)
N2 C12 H12 114.8
C13 C12 H12 114.8
C18 C13 C14 120.3(9)
C18 C13 C12 120.4(9)
C14 C13 C12 119.4(9)
C15 C14 C13 118.2(11)
C15 C14 H14 120.9
C13 C14 H14 120.9
C14 C15 C16 123.8(11)
C14 C15 H15 118.1
C16 C15 H15 118.1
C15 C16 C17 118.3(10)
C15 C16 H16 120.9
C17 C16 H16 120.9
O3 C17 C16 125.4(9)
O3 C17 C18 113.6(7)
C16 C17 C18 121.0(9)
O2 C18 C17 118.1(8)
O2 C18 C13 123.4(8)
C17 C18 C13 118.5(9)
O3 C19 H19A 109.5
O3 C19 H19B 109.5
H19A C19 H19B 109.5
O3 C19 H19C 109.5
H19A C19 H19C 109.5
H19B C19 H19C 109.5
H1WA O1W H1WB 106.2

loop_
_geom_bond_atom_site_label_1
_geom_bond_atom_site_label_2
_geom_bond_distance
Mn1 O2 2.096(4)
Mn1 O1 2.137(5)
Mn1 O3 2.282(5)
Mn1 Cl2 2.330(2)
Mn1 Cl1 2.335(2)
Cu1 O2 1.913(5)
Cu1 O1 1.926(4)
Cu1 N1 1.949(6)
Cu1 N2 1.954(7)
N1 C7 1.288(9)
N1 C8 1.454(9)
N2 C12 1.290(10)
N2 C10 1.487(10)
O1 C1 1.312(8)
O2 C18 1.323(8)
O3 C17 1.361(9)
O3 C19 1.443(8)
C1 C2 1.398(9)
C1 C6 1.411(9)
C2 C3 1.359(9)
C2 H2 0.9300
C3 C4 1.378(10)
C3 H3 0.9300
C4 C5 1.344(11)
C4 H4 0.9300
C5 C6 1.399(10)
C5 H5 0.9300
C6 C7 1.425(10)
C7 H7 0.9300
C8 C9 1.495(11)
C8 H8A 0.9700
C8 H8B 0.9700
C9 C10 1.491(11)
C9 H9A 0.9700
C9 H9B 0.9700
C10 H10A 0.9700
C10 H10B 0.9700
C12 C13 1.418(11)
C12 H12 0.9300
C13 C18 1.389(10)
C13 C14 1.403(11)
C14 C15 1.327(12)
C14 H14 0.9300
C15 C16 1.369(12)
C15 H15 0.9300
C16 C17 1.369(10)
C16 H16 0.9300
C17 C18 1.384(10)
C19 H19A 0.9600
C19 H19B 0.9600
C19 H19C 0.9600
O1W H1WA 0.8587
O1W H1WB 0.8657

loop_
_geom_hbond_atom_site_label_D
_geom_hbond_atom_site_label_H
_geom_hbond_atom_site_label_A
_geom_hbond_distance_DH
_geom_hbond_distance_HA
_geom_hbond_distance_DA
_geom_hbond_angle_DHA
_geom_hbond_site_symmetry_A
O1W H1WB Cl1 0.87 2.10 2.942(14) 163.1 .
O1W H1WA Cl2 0.86 2.35 3.205(14) 172.1 2_655
